data_1540968
loop_
_publ_author_name
'Shigeoka, T.'
'Ito, Y.'
'Fujii, H.'
'Uwatoko, Y.'
'Nishi, M.'
'Oguro, I.'
'Takabatake, T.'
'Iwata, N.'
'Motoya, K.'

_publ_section_title
;
 Metamagnetism in Tb Ni2 Si2 single crystal
;
_journal_name_full 'Journal of the Physical Society of Japan'
_journal_page_first 4559
_journal_page_last 4565
_journal_volume 61
_journal_year 1992
_chemical_formula_sum 'Ni2 Si2 Tb'
_chemical_name_systematic 'Ni2 Tb Si2'
_space_group_IT_number 139
_symmetry_space_group_name_Hall '-I 4 2'
_symmetry_space_group_name_H-M 'I 4/m m m'
_cell_angle_alpha 90
_cell_angle_beta 90
_cell_angle_gamma 90
_cell_formula_units_Z 2
_cell_length_a 3.958
_cell_length_b 3.958
_cell_length_c 9.54
_cell_volume 149.451
_citation_journal_id_ASTM JUPSAU
_cod_data_source_file Shigeoka_JUPSAU_1992_846.cif
_cod_data_source_block Ni2Si2Tb1
_cod_original_cell_volume 149.4514
_cod_original_formula_sum 'Ni2 Si2 Tb1'
_cod_database_code 1540968

loop_
_symmetry_equiv_pos_as_xyz
x,y,z
-y,x,z
-x,-y,z
y,-x,z
x,-y,-z
y,x,-z
-x,y,-z
-y,-x,-z
-x,-y,-z
y,-x,-z
x,y,-z
-y,x,-z
-x,y,z
-y,-x,z
x,-y,z
y,x,z
x+1/2,y+1/2,z+1/2
-y+1/2,x+1/2,z+1/2
-x+1/2,-y+1/2,z+1/2
y+1/2,-x+1/2,z+1/2
x+1/2,-y+1/2,-z+1/2
y+1/2,x+1/2,-z+1/2
-x+1/2,y+1/2,-z+1/2
-y+1/2,-x+1/2,-z+1/2
-x+1/2,-y+1/2,-z+1/2
y+1/2,-x+1/2,-z+1/2
x+1/2,y+1/2,-z+1/2
-y+1/2,x+1/2,-z+1/2
-x+1/2,y+1/2,z+1/2
-y+1/2,-x+1/2,z+1/2
x+1/2,-y+1/2,z+1/2
y+1/2,x+1/2,z+1/2

loop_
_atom_site_label
_atom_site_type_symbol
_atom_site_fract_x
_atom_site_fract_y
_atom_site_fract_z
_atom_site_occupancy
_atom_site_U_iso_or_equiv
Ni1 Ni 0 0.5 0.25 1 0.0
Tb1 Tb 0 0 0 1 0.0
Si1 Si 0 0 0.372 1 0.0
